data_7239933
loop_
_publ_author_name
'Li, Yinghua'
'Zhu, Yingzu'
'Xiang, Shiqun'
'Fan, Weibin'
'Jin, Jiang'
'Huang, Deguang'

_publ_section_title
;
 Temperature controlled condensation of nitriles: efficient and convenient
 synthesis of \b-enaminonitriles, 4-aminopyrimidines and
 4-amidinopyrimidines in one system
;
_journal_issue 11
_journal_name_full 'RSC Advances'
_journal_page_first 6576
_journal_page_last 6583
_journal_paper_doi 10.1039/C9RA10866A
_journal_volume 10
_journal_year 2020
_chemical_formula_moiety 'C16 H15 N3 S'
_chemical_formula_sum 'C16 H15 N3 S'
_chemical_formula_weight 281.37
_space_group_IT_number 2
_space_group_name_Hall '-P 1'
_space_group_name_H-M_alt 'P -1'
_symmetry_cell_setting triclinic
_symmetry_space_group_name_Hall '-P 1'
_symmetry_space_group_name_H-M 'P -1'
_atom_sites_solution_hydrogens geom
_atom_sites_solution_primary direct
_atom_sites_solution_secondary difmap
_audit_creation_method SHELXL-97
_audit_update_record
;
2019-09-27 deposited with the CCDC.	2020-01-21 downloaded from the CCDC.
;
_cell_angle_alpha 89.485(2)
_cell_angle_beta 80.497(2)
_cell_angle_gamma 72.612(2)
_cell_formula_units_Z 8
_cell_length_a 11.8744(3)
_cell_length_b 14.4778(4)
_cell_length_c 17.3921(4)
_cell_measurement_reflns_used 23404
_cell_measurement_temperature 100(2)
_cell_measurement_theta_max 72.4430
_cell_measurement_theta_min 3.9120
_cell_volume 2811.59(13)
_computing_cell_refinement 'CrysAlisPro 1.171.39.46e (Rigaku OD, 2018)'
_computing_data_collection 'CrysAlisPro 1.171.39.46e (Rigaku OD, 2018)'
_computing_data_reduction 'CrysAlisPro 1.171.39.46e (Rigaku OD, 2018)'
_computing_molecular_graphics 'Bruker SHELXTL'
_computing_publication_material 'Bruker SHELXTL'
_computing_structure_refinement 'SHELXL-97 (Sheldrick, 1997)'
_computing_structure_solution 'SHELXS-97 (Sheldrick, 1990)'
_diffrn_ambient_temperature 100(2)
_diffrn_detector_area_resol_mean 10.5594
_diffrn_measured_fraction_theta_full 0.998
_diffrn_measured_fraction_theta_max 0.998
_diffrn_measurement_device_type 'SuperNova, Dual, Cu at home/near, Atlas'
_diffrn_measurement_method '\w scans'
_diffrn_radiation_monochromator Mirror
_diffrn_radiation_source 'SuperNova (Cu) X-ray Source'
_diffrn_radiation_type CuK\a
_diffrn_radiation_wavelength 1.54184
_diffrn_reflns_av_R_equivalents 0.0508
_diffrn_reflns_av_sigmaI/netI 0.0321
_diffrn_reflns_limit_h_max 14
_diffrn_reflns_limit_h_min -14
_diffrn_reflns_limit_k_max 17
_diffrn_reflns_limit_k_min -17
_diffrn_reflns_limit_l_max 21
_diffrn_reflns_limit_l_min -20
_diffrn_reflns_number 51242
_diffrn_reflns_theta_full 69.99
_diffrn_reflns_theta_max 69.99
_diffrn_reflns_theta_min 3.96
_exptl_absorpt_coefficient_mu 1.974
_exptl_absorpt_correction_T_max 0.9252
_exptl_absorpt_correction_T_min 0.6936
_exptl_absorpt_correction_type multi-scan
_exptl_absorpt_process_details
; 
CrysAlisPro 1.171.39.46e (Rigaku Oxford Diffraction, 2018) 
Empirical absorption correction using spherical harmonics, 
 implemented in SCALE3 ABSPACK scaling algorithm. 
;
_exptl_crystal_colour colourless
_exptl_crystal_density_diffrn 1.329
_exptl_crystal_density_method 'not measured'
_exptl_crystal_description plate
_exptl_crystal_F_000 1184
_exptl_crystal_size_max 0.20
_exptl_crystal_size_mid 0.10
_exptl_crystal_size_min 0.04
_refine_diff_density_max 0.500
_refine_diff_density_min -0.292
_refine_diff_density_rms 0.055
_refine_ls_extinction_method none
_refine_ls_goodness_of_fit_ref 1.102
_refine_ls_hydrogen_treatment mixed
_refine_ls_matrix_type full
_refine_ls_number_parameters 888
_refine_ls_number_reflns 10645
_refine_ls_number_restraints 692
_refine_ls_restrained_S_all 1.087
_refine_ls_R_factor_all 0.0508
_refine_ls_R_factor_gt 0.0450
_refine_ls_shift/su_max 0.001
_refine_ls_shift/su_mean 0.000
_refine_ls_structure_factor_coef Fsqd
_refine_ls_weighting_details 'calc w=1/[\s^2^(Fo^2^)+(0.0574P)^2^+2.2350P] where P=(Fo^2^+2Fc^2^)/3'
_refine_ls_weighting_scheme calc
_refine_ls_wR_factor_gt 0.1242
_refine_ls_wR_factor_ref 0.1272
_reflns_number_gt 9584
_reflns_number_total 10645
_reflns_threshold_expression >2sigma(I)
_cod_data_source_file c9ra10866a2.cif
_cod_data_source_block Compound5e
_cod_depositor_comments
;
The following automatic conversions were performed:

data item '_symmetry_cell_setting' value 'Triclinic' was changed to
'triclinic' in accordance with the
/home/data/users/saulius/crontab/automatic-downloads/rss-feeds/RSC/lib/dictionaries/cif_core.dic
dictionary named 'cif_core.dic' version 2.4.2 last updated on
2011-04-26.

Automatic conversion script
Id: cif_fix_values 7556 2019-12-06 15:28:31Z antanas 

 Adding full bibliography for 7239928--7239936.cif.
;
_cod_original_cell_volume 2811.59(12)
_cod_original_sg_symbol_H-M P-1
_cod_database_code 7239933

loop_
_symmetry_equiv_pos_as_xyz
'x, y, z'
'-x, -y, -z'

loop_
_atom_site_label
_atom_site_type_symbol
_atom_site_fract_x
_atom_site_fract_y
_atom_site_fract_z
_atom_site_U_iso_or_equiv
_atom_site_adp_type
_atom_site_occupancy
_atom_site_symmetry_multiplicity
_atom_site_calc_flag
_atom_site_refinement_flags
_atom_site_disorder_assembly
_atom_site_disorder_group
N1 N 0.36621(15) -0.26273(12) -0.04868(10) 0.0257(4) Uani 1 1 d . . .
H1A H 0.4132 -0.2981 -0.0183 0.031 Uiso 1 1 calc R . .
H1B H 0.3417 -0.2910 -0.0844 0.031 Uiso 1 1 calc R . .
N2 N 0.37363(14) -0.12863(12) 0.01556(9) 0.0210(3) Uani 1 1 d . A .
N3 N 0.25314(14) 0.03042(12) -0.00708(9) 0.0199(3) Uani 1 1 d . A .
C1 C 0.33183(16) -0.16535(14) -0.04045(11) 0.0208(4) Uani 1 1 d . . .
C2 C 0.25282(16) -0.10536(14) -0.08655(11) 0.0201(4) Uani 1 1 d . . .
C3 C 0.21011(17) -0.15041(15) -0.14980(11) 0.0224(4) Uani 1 1 d . . .
H3B H 0.1366 -0.1035 -0.1626 0.027 Uiso 1 1 calc R . .
H3C H 0.1888 -0.2082 -0.1295 0.027 Uiso 1 1 calc R . .
C4 C 0.30305(19) -0.18064(16) -0.22493(12) 0.0277(4) Uani 1 1 d . . .
H4A H 0.2699 -0.2094 -0.2632 0.042 Uiso 1 1 calc R . .
H4B H 0.3756 -0.2282 -0.2131 0.042 Uiso 1 1 calc R . .
H4C H 0.3229 -0.1236 -0.2465 0.042 Uiso 1 1 calc R . .
C5 C 0.21412(16) -0.00765(14) -0.06480(10) 0.0189(4) Uani 1 1 d . . .
C6 C 0.11904(16) 0.06427(14) -0.09907(11) 0.0197(4) Uani 1 1 d . . .
C7 C 0.01602(18) 0.11909(15) -0.04820(11) 0.0255(4) Uani 1 1 d . . .
H7A H 0.0098 0.1099 0.0063 0.031 Uiso 1 1 calc R . .
C8 C -0.07520(19) 0.18535(16) -0.07607(13) 0.0292(5) Uani 1 1 d . . .
H8A H -0.1444 0.2213 -0.0410 0.035 Uiso 1 1 calc R . .
C9 C -0.06691(18) 0.20009(15) -0.15503(13) 0.0263(4) Uani 1 1 d . . .
H9A H -0.1306 0.2457 -0.1743 0.032 Uiso 1 1 calc R . .
C10 C 0.03385(19) 0.14860(15) -0.20598(12) 0.0259(4) Uani 1 1 d . . .
H10A H 0.0397 0.1596 -0.2602 0.031 Uiso 1 1 calc R . .
C11 C 0.12693(17) 0.08077(15) -0.17853(11) 0.0224(4) Uani 1 1 d . . .
H11A H 0.1961 0.0456 -0.2140 0.027 Uiso 1 1 calc R . .
C12 C 0.33315(16) -0.03204(14) 0.02872(10) 0.0194(4) Uani 1 1 d D . .
C13 C 0.38079(16) 0.00909(14) 0.08819(11) 0.0209(4) Uani 0.822(3) 1 d PDU A 1
C14 C 0.4612(7) -0.0357(5) 0.1348(5) 0.0289(12) Uani 0.822(3) 1 d PU A 1
H14A H 0.4942 -0.1042 0.1342 0.035 Uiso 0.822(3) 1 calc PR A 1
C15 C 0.4917(4) 0.0265(3) 0.1837(3) 0.0229(9) Uani 0.822(3) 1 d PU A 1
H15A H 0.5469 0.0059 0.2188 0.028 Uiso 0.822(3) 1 calc PR A 1
C16 C 0.4305(4) 0.1211(4) 0.1737(3) 0.0216(8) Uani 0.822(3) 1 d PU A 1
H16A H 0.4383 0.1746 0.2012 0.026 Uiso 0.822(3) 1 calc PR A 1
S1 S 0.33764(7) 0.13214(5) 0.10533(5) 0.0206(2) Uani 0.822(3) 1 d PU A 1
C13' C 0.38079(16) 0.00909(14) 0.08819(11) 0.0209(4) Uani 0.178(3) 1 d PDU A 2
C14' C 0.3572(18) 0.1018(14) 0.1005(12) 0.026(2) Uani 0.178(3) 1 d PU A 2
H14B H 0.3080 0.1482 0.0715 0.031 Uiso 0.178(3) 1 calc PR A 2
C15' C 0.412(2) 0.129(2) 0.1624(16) 0.0243(18) Uani 0.178(3) 1 d PU A 2
H15B H 0.4016 0.1930 0.1819 0.029 Uiso 0.178(3) 1 calc PR A 2
C16' C 0.478(3) 0.0499(19) 0.1847(18) 0.0237(19) Uani 0.178(3) 1 d PU A 2
H16C H 0.5254 0.0492 0.2236 0.028 Uiso 0.178(3) 1 calc PR A 2
S1' S 0.4753(8) -0.0570(5) 0.1406(5) 0.0252(11) Uani 0.178(3) 1 d PU A 2
N4 N 0.60444(15) 0.72954(12) 0.04698(10) 0.0262(4) Uani 1 1 d . B .
H4D H 0.5369 0.7677 0.0356 0.031 Uiso 1 1 calc R . .
H4E H 0.6681 0.7497 0.0420 0.031 Uiso 1 1 calc R . .
N5 N 0.61009(14) 0.46120(12) 0.12558(9) 0.0198(3) Uani 1 1 d . B .
N6 N 0.50972(14) 0.61471(12) 0.07825(9) 0.0210(3) Uani 1 1 d . B .
C17 C 0.61042(17) 0.64030(14) 0.07211(11) 0.0208(4) Uani 1 1 d . . .
C18 C 0.71813(16) 0.57656(14) 0.09101(11) 0.0213(4) Uani 0.65(3) 1 d PDU B 1
C19 C 0.8312(5) 0.6063(6) 0.0791(5) 0.0216(9) Uani 0.65(3) 1 d PDU B 1
H19A H 0.8398 0.6367 0.0281 0.026 Uiso 0.65(3) 1 calc PR B 1
H19B H 0.9013 0.5480 0.0781 0.026 Uiso 0.65(3) 1 calc PR B 1
C20 C 0.8295(8) 0.6775(5) 0.1438(7) 0.0292(12) Uani 0.65(3) 1 d PDU B 1
H20A H 0.9035 0.6957 0.1341 0.044 Uiso 0.65(3) 1 calc PR B 1
H20B H 0.8231 0.6470 0.1942 0.044 Uiso 0.65(3) 1 calc PR B 1
H20C H 0.7606 0.7356 0.1446 0.044 Uiso 0.65(3) 1 calc PR B 1
C18' C 0.71813(16) 0.57656(14) 0.09101(11) 0.0213(4) Uani 0.35(3) 1 d PDU B 2
C19' C 0.8231(10) 0.6154(11) 0.0957(9) 0.0242(13) Uani 0.35(3) 1 d PDU B 2
H19C H 0.8950 0.5599 0.0985 0.029 Uiso 0.35(3) 1 calc PR B 2
H19D H 0.8397 0.6485 0.0470 0.029 Uiso 0.35(3) 1 calc PR B 2
C20' C 0.8036(15) 0.6856(10) 0.1647(10) 0.0293(16) Uani 0.35(3) 1 d PDU B 2
H20D H 0.8747 0.7071 0.1633 0.044 Uiso 0.35(3) 1 calc PR B 2
H20E H 0.7898 0.6530 0.2135 0.044 Uiso 0.35(3) 1 calc PR B 2
H20F H 0.7338 0.7418 0.1619 0.044 Uiso 0.35(3) 1 calc PR B 2
C21 C 0.71181(16) 0.48791(14) 0.11758(10) 0.0195(4) Uani 1 1 d . . .
C22 C 0.81770(16) 0.41352(14) 0.14040(11) 0.0201(4) Uani 1 1 d . B .
C23 C 0.91537(18) 0.36348(15) 0.08460(12) 0.0261(4) Uani 1 1 d . . .
H23A H 0.9161 0.3775 0.0311 0.031 Uiso 1 1 calc R B .
C24 C 1.01153(18) 0.29327(16) 0.10684(13) 0.0292(5) Uani 1 1 d . B .
H24A H 1.0772 0.2589 0.0685 0.035 Uiso 1 1 calc R . .
C25 C 1.01150(18) 0.27348(15) 0.18469(13) 0.0281(4) Uani 1 1 d . . .
H25A H 1.0776 0.2259 0.1999 0.034 Uiso 1 1 calc R B .
C26 C 0.91518(19) 0.32288(16) 0.24056(13) 0.0298(5) Uani 1 1 d . B .
H26A H 0.9154 0.3093 0.2941 0.036 Uiso 1 1 calc R . .
C27 C 0.81845(18) 0.39212(15) 0.21850(12) 0.0248(4) Uani 1 1 d . . .
H27A H 0.7522 0.4252 0.2570 0.030 Uiso 1 1 calc R B .
C28 C 0.51485(16) 0.52656(14) 0.10519(10) 0.0194(4) Uani 1 1 d . . .
C29 C 0.40396(17) 0.49950(14) 0.11215(11) 0.0215(4) Uani 0.633(3) 1 d PU B 1
C30 C 0.3035(8) 0.5488(7) 0.0810(7) 0.0247(11) Uani 0.633(3) 1 d PU B 1
H30A H 0.2966 0.6064 0.0531 0.030 Uiso 0.633(3) 1 calc PR B 1
C31 C 0.2105(7) 0.5024(4) 0.0961(5) 0.0250(8) Uani 0.633(3) 1 d PU B 1
H31A H 0.1346 0.5258 0.0802 0.030 Uiso 0.633(3) 1 calc PR B 1
C32 C 0.2461(4) 0.4203(5) 0.1364(4) 0.0238(9) Uani 0.633(3) 1 d PU B 1
H32A H 0.1986 0.3785 0.1507 0.029 Uiso 0.633(3) 1 calc PR B 1
S2 S 0.38748(13) 0.40150(10) 0.15848(7) 0.0236(3) Uani 0.633(3) 1 d PU B 1
C29' C 0.40396(17) 0.49950(14) 0.11215(11) 0.0215(4) Uani 0.367(3) 1 d PDU B 2
C30' C 0.3893(11) 0.4143(7) 0.1418(7) 0.0263(12) Uani 0.367(3) 1 d PDU B 2
H30B H 0.4493 0.3670 0.1629 0.032 Uiso 0.367(3) 1 calc PR B 2
C31' C 0.2736(8) 0.4048(9) 0.1373(8) 0.0256(12) Uani 0.367(3) 1 d PDU B 2
H31B H 0.2453 0.3529 0.1569 0.031 Uiso 0.367(3) 1 calc PR B 2
C32' C 0.2115(11) 0.4810(7) 0.1010(9) 0.0239(12) Uani 0.367(3) 1 d PDU B 2
H32B H 0.1345 0.4871 0.0889 0.029 Uiso 0.367(3) 1 calc PR B 2
S2' S 0.2848(3) 0.5656(3) 0.0788(3) 0.0231(6) Uani 0.367(3) 1 d PDU B 2
N7 N 0.66115(15) 0.15467(12) 0.53066(10) 0.0252(4) Uani 1 1 d . . .
H7B H 0.6178 0.1421 0.4981 0.030 Uiso 1 1 calc R . .
H7C H 0.6879 0.1119 0.5648 0.030 Uiso 1 1 calc R . .
N8 N 0.64222(14) 0.30034(12) 0.47434(9) 0.0202(3) Uani 1 1 d . C .
N9 N 0.74460(13) 0.40888(12) 0.50836(9) 0.0190(3) Uani 1 1 d . C .
C33 C 0.68668(16) 0.23954(14) 0.52829(11) 0.0199(4) Uani 1 1 d . . .
C34 C 0.75950(16) 0.26208(14) 0.57820(11) 0.0197(4) Uani 1 1 d . . .
C35 C 0.80363(17) 0.19243(15) 0.63984(11) 0.0229(4) Uani 1 1 d . . .
H35A H 0.8737 0.2058 0.6557 0.027 Uiso 1 1 calc R . .
H35B H 0.8303 0.1254 0.6170 0.027 Uiso 1 1 calc R . .
C36 C 0.70748(18) 0.19979(16) 0.71251(12) 0.0265(4) Uani 1 1 d . . .
H36A H 0.7407 0.1533 0.7503 0.040 Uiso 1 1 calc R . .
H36B H 0.6385 0.1852 0.6974 0.040 Uiso 1 1 calc R . .
H36C H 0.6819 0.2656 0.7361 0.040 Uiso 1 1 calc R . .
C37 C 0.78688(16) 0.34772(14) 0.56410(10) 0.0180(4) Uani 1 1 d . . .
C38 C 0.87153(16) 0.37876(13) 0.60510(11) 0.0190(4) Uani 1 1 d . . .
C39 C 0.86272(17) 0.38221(14) 0.68729(11) 0.0216(4) Uani 1 1 d . . .
H39A H 0.7995 0.3658 0.7197 0.026 Uiso 1 1 calc R . .
C40 C 0.94700(18) 0.40974(15) 0.71991(12) 0.0255(4) Uani 1 1 d . . .
H40A H 0.9422 0.4103 0.7750 0.031 Uiso 1 1 calc R . .
C41 C 1.03746(18) 0.43635(15) 0.67453(13) 0.0269(4) Uani 1 1 d . . .
H41A H 1.0940 0.4555 0.6982 0.032 Uiso 1 1 calc R . .
C42 C 1.04575(18) 0.43507(16) 0.59460(13) 0.0275(4) Uani 1 1 d . . .
H42A H 1.1081 0.4536 0.5630 0.033 Uiso 1 1 calc R . .
C43 C 0.96367(17) 0.40695(15) 0.56026(11) 0.0226(4) Uani 1 1 d . . .
H43A H 0.9700 0.4068 0.5051 0.027 Uiso 1 1 calc R . .
C44 C 0.67203(16) 0.38263(14) 0.46841(10) 0.0182(4) Uani 1 1 d D . .
C45 C 0.61832(16) 0.45116(14) 0.41186(10) 0.0194(4) Uani 0.786(3) 1 d PU C 1
C46 C 0.5433(9) 0.4412(8) 0.3630(6) 0.0289(16) Uani 0.786(3) 1 d PDU C 1
H46A H 0.5200 0.3844 0.3585 0.035 Uiso 0.786(3) 1 calc PR C 1
C47 C 0.5035(6) 0.5252(4) 0.3193(4) 0.0225(8) Uani 0.786(3) 1 d PU C 1
H47A H 0.4493 0.5317 0.2837 0.027 Uiso 0.786(3) 1 calc PR C 1
C48 C 0.5529(7) 0.5945(5) 0.3350(4) 0.0228(9) Uani 0.786(3) 1 d PU C 1
H48A H 0.5383 0.6551 0.3110 0.027 Uiso 0.786(3) 1 calc PR C 1
S3 S 0.64543(11) 0.56010(7) 0.40385(8) 0.0211(2) Uani 0.786(3) 1 d PDU C 1
C45' C 0.61832(16) 0.45116(14) 0.41186(10) 0.0194(4) Uani 0.214(3) 1 d PDU C 2
C46' C 0.6279(19) 0.5440(10) 0.4035(13) 0.027(2) Uani 0.214(3) 1 d PDU C 2
H46B H 0.6716 0.5704 0.4336 0.032 Uiso 0.214(3) 1 calc PR C 2
C47' C 0.566(3) 0.5957(18) 0.3456(15) 0.024(2) Uani 0.214(3) 1 d PDU C 2
H47B H 0.5642 0.6598 0.3317 0.029 Uiso 0.214(3) 1 calc PR C 2
C48' C 0.511(3) 0.5412(15) 0.3130(17) 0.025(3) Uani 0.214(3) 1 d PDU C 2
H48B H 0.4672 0.5613 0.2716 0.030 Uiso 0.214(3) 1 calc PR C 2
S3' S 0.5284(8) 0.4304(6) 0.3555(6) 0.0252(12) Uani 0.214(3) 1 d PDU C 2
N10 N 0.41254(15) 0.27674(12) 0.44498(10) 0.0255(4) Uani 1 1 d . . .
H10B H 0.4819 0.2787 0.4553 0.031 Uiso 1 1 calc R . .
H10C H 0.3517 0.3301 0.4489 0.031 Uiso 1 1 calc R . .
N11 N 0.38391(14) 0.01548(12) 0.37887(9) 0.0191(3) Uani 1 1 d . D .
N12 N 0.49635(14) 0.11356(12) 0.41849(9) 0.0202(3) Uani 1 1 d . D .
C49 C 0.39946(16) 0.19205(14) 0.42319(10) 0.0192(4) Uani 1 1 d . . .
C50 C 0.28925(16) 0.18640(14) 0.40524(10) 0.0188(4) Uani 1 1 d . . .
C51 C 0.18746(17) 0.27787(15) 0.40326(12) 0.0248(4) Uani 1 1 d . . .
H51A H 0.1801 0.3211 0.4488 0.030 Uiso 1 1 calc R . .
H51B H 0.1116 0.2616 0.4067 0.030 Uiso 1 1 calc R . .
C52 C 0.2084(2) 0.33045(17) 0.32812(14) 0.0362(5) Uani 1 1 d . . .
H52A H 0.1414 0.3897 0.3281 0.054 Uiso 1 1 calc R . .
H52B H 0.2142 0.2881 0.2831 0.054 Uiso 1 1 calc R . .
H52C H 0.2830 0.3473 0.3250 0.054 Uiso 1 1 calc R . .
C53 C 0.28641(16) 0.09555(14) 0.38486(10) 0.0176(4) Uani 1 1 d . . .
C54 C 0.17561(16) 0.07885(13) 0.36625(11) 0.0190(4) Uani 1 1 d . . .
C55 C 0.17274(17) 0.04942(14) 0.29074(11) 0.0214(4) Uani 1 1 d . . .
H55A H 0.2420 0.0386 0.2517 0.026 Uiso 1 1 calc R . .
C56 C 0.06893(19) 0.03586(15) 0.27231(12) 0.0261(4) Uani 1 1 d . . .
H56A H 0.0674 0.0161 0.2206 0.031 Uiso 1 1 calc R . .
C57 C -0.03212(18) 0.05108(16) 0.32910(13) 0.0281(4) Uani 1 1 d . . .
H57A H -0.1031 0.0423 0.3163 0.034 Uiso 1 1 calc R . .
C58 C -0.02965(18) 0.07898(16) 0.40446(13) 0.0301(5) Uani 1 1 d . . .
H58A H -0.0987 0.0885 0.4435 0.036 Uiso 1 1 calc R . .
C59 C 0.07348(18) 0.09314(15) 0.42342(12) 0.0258(4) Uani 1 1 d . . .
H59A H 0.0746 0.1125 0.4753 0.031 Uiso 1 1 calc R . .
C60 C 0.48338(16) 0.02983(14) 0.39514(10) 0.0186(4) Uani 1 1 d . . .
C61 C 0.59117(17) -0.05455(14) 0.38625(11) 0.0218(4) Uani 0.502(3) 1 d PU D 1
C62 C 0.5969(12) -0.1481(9) 0.3598(6) 0.0266(12) Uani 0.502(3) 1 d PU D 1
H62A H 0.5311 -0.1646 0.3458 0.032 Uiso 0.502(3) 1 calc PR D 1
C63 C 0.7153(6) -0.2153(8) 0.3566(7) 0.0269(10) Uani 0.502(3) 1 d PU D 1
H63A H 0.7395 -0.2798 0.3353 0.032 Uiso 0.502(3) 1 calc PR D 1
C64 C 0.7873(9) -0.1752(4) 0.3878(6) 0.0233(12) Uani 0.502(3) 1 d PU D 1
H64A H 0.8661 -0.2098 0.3954 0.028 Uiso 0.502(3) 1 calc PR D 1
S4 S 0.71960(15) -0.05326(18) 0.41230(18) 0.0222(4) Uani 0.502(3) 1 d PU D 1
C61' C 0.59117(17) -0.05455(14) 0.38625(11) 0.0218(4) Uani 0.498(3) 1 d PDU D 2
C62' C 0.6968(7) -0.0580(8) 0.4122(8) 0.0257(13) Uani 0.498(3) 1 d PDU D 2
H62B H 0.7091 -0.0055 0.4386 0.031 Uiso 0.498(3) 1 calc PR D 2
C63' C 0.7847(9) -0.1504(5) 0.3941(6) 0.0250(11) Uani 0.498(3) 1 d PDU D 2
H63B H 0.8641 -0.1665 0.4048 0.030 Uiso 0.498(3) 1 calc PR D 2
C64' C 0.7395(6) -0.2127(8) 0.3594(7) 0.0278(13) Uani 0.498(3) 1 d PDU D 2
H64B H 0.7823 -0.2788 0.3458 0.033 Uiso 0.498(3) 1 calc PR D 2
S4' S 0.5966(3) -0.15744(19) 0.34334(13) 0.0275(5) Uani 0.498(3) 1 d PDU D 2

loop_
_atom_site_aniso_label
_atom_site_aniso_U_11
_atom_site_aniso_U_22
_atom_site_aniso_U_33
_atom_site_aniso_U_23
_atom_site_aniso_U_13
_atom_site_aniso_U_12
N1 0.0291(8) 0.0202(9) 0.0260(9) -0.0006(7) -0.0113(7) -0.0013(7)
N2 0.0203(7) 0.0222(8) 0.0183(8) 0.0024(6) -0.0031(6) -0.0031(6)
N3 0.0204(7) 0.0213(8) 0.0160(7) 0.0017(6) -0.0032(6) -0.0031(6)
C1 0.0185(8) 0.0232(10) 0.0178(9) 0.0017(7) -0.0010(7) -0.0032(7)
C2 0.0170(8) 0.0233(10) 0.0176(9) 0.0026(7) -0.0017(7) -0.0033(7)
C3 0.0224(9) 0.0221(10) 0.0227(10) 0.0024(8) -0.0066(7) -0.0051(7)
C4 0.0301(10) 0.0311(11) 0.0215(10) -0.0045(8) -0.0053(8) -0.0079(9)
C5 0.0175(8) 0.0229(10) 0.0147(8) 0.0019(7) -0.0007(7) -0.0047(7)
C6 0.0205(9) 0.0204(9) 0.0192(9) 0.0039(7) -0.0055(7) -0.0065(7)
C7 0.0292(10) 0.0273(11) 0.0152(9) 0.0041(8) 0.0004(7) -0.0034(8)
C8 0.0254(10) 0.0278(11) 0.0288(11) 0.0050(9) -0.0013(8) -0.0018(8)
C9 0.0268(10) 0.0229(10) 0.0312(11) 0.0061(8) -0.0132(8) -0.0065(8)
C10 0.0338(10) 0.0279(11) 0.0194(9) 0.0064(8) -0.0110(8) -0.0113(9)
C11 0.0240(9) 0.0249(10) 0.0182(9) 0.0002(8) -0.0046(7) -0.0065(8)
C12 0.0179(8) 0.0230(10) 0.0145(8) 0.0024(7) 0.0000(7) -0.0034(7)
C13 0.0196(8) 0.0235(9) 0.0168(8) 0.0022(7) -0.0002(7) -0.0041(7)
C14 0.030(2) 0.026(2) 0.0260(19) 0.0011(17) -0.0015(15) -0.0023(17)
C15 0.0206(16) 0.027(2) 0.0184(11) 0.0044(16) -0.0042(11) -0.0023(15)
C16 0.0236(19) 0.0258(18) 0.0174(17) 0.0012(13) -0.0064(10) -0.0088(15)
S1 0.0256(4) 0.0172(4) 0.0189(3) 0.0015(3) -0.0052(3) -0.0055(3)
C13' 0.0196(8) 0.0235(9) 0.0168(8) 0.0022(7) -0.0002(7) -0.0041(7)
C14' 0.025(3) 0.025(3) 0.022(3) 0.002(3) 0.001(3) -0.002(3)
C15' 0.026(3) 0.023(3) 0.022(3) 0.002(3) -0.002(3) -0.005(3)
C16' 0.024(3) 0.025(4) 0.022(3) 0.000(3) -0.004(3) -0.007(3)
S1' 0.025(2) 0.028(3) 0.0204(18) -0.0039(18) -0.0090(13) -0.0030(18)
N4 0.0251(8) 0.0204(9) 0.0337(9) 0.0072(7) -0.0111(7) -0.0046(7)
N5 0.0198(7) 0.0220(8) 0.0157(7) 0.0001(6) -0.0019(6) -0.0040(6)
N6 0.0209(7) 0.0203(8) 0.0199(8) -0.0007(6) -0.0045(6) -0.0026(6)
C17 0.0225(9) 0.0206(10) 0.0176(9) 0.0001(7) -0.0044(7) -0.0036(7)
C18 0.0216(8) 0.0211(9) 0.0194(9) 0.0003(7) -0.0047(7) -0.0030(7)
C19 0.0227(14) 0.0204(17) 0.022(2) 0.0030(16) -0.0054(14) -0.0057(13)
C20 0.028(2) 0.0314(19) 0.027(3) -0.0010(19) -0.008(2) -0.0059(18)
C18' 0.0216(8) 0.0211(9) 0.0194(9) 0.0003(7) -0.0047(7) -0.0030(7)
C19' 0.023(2) 0.024(2) 0.025(3) 0.003(2) -0.005(2) -0.0044(18)
C20' 0.028(3) 0.031(3) 0.029(4) -0.004(3) -0.005(3) -0.010(3)
C21 0.0200(9) 0.0216(10) 0.0150(8) -0.0003(7) -0.0028(7) -0.0036(7)
C22 0.0218(9) 0.0184(9) 0.0206(9) 0.0030(7) -0.0053(7) -0.0061(7)
C23 0.0255(10) 0.0276(11) 0.0216(10) 0.0064(8) -0.0030(8) -0.0034(8)
C24 0.0217(9) 0.0274(11) 0.0344(11) 0.0049(9) -0.0035(8) -0.0021(8)
C25 0.0245(10) 0.0220(10) 0.0387(12) 0.0087(9) -0.0130(9) -0.0046(8)
C26 0.0348(11) 0.0319(12) 0.0250(10) 0.0079(9) -0.0137(9) -0.0092(9)
C27 0.0273(10) 0.0255(10) 0.0208(10) 0.0002(8) -0.0060(8) -0.0057(8)
C28 0.0195(8) 0.0229(10) 0.0134(8) -0.0024(7) -0.0015(7) -0.0032(7)
C29 0.0213(8) 0.0241(9) 0.0168(8) -0.0028(7) -0.0003(6) -0.0051(7)
C30 0.023(2) 0.028(2) 0.0198(17) 0.0014(16) -0.0026(17) -0.0039(16)
C31 0.0218(13) 0.032(2) 0.0192(15) 0.0040(17) -0.0048(11) -0.0037(16)
C32 0.0183(17) 0.031(2) 0.0237(14) 0.0027(16) -0.0044(17) -0.0096(16)
S2 0.0218(4) 0.0219(5) 0.0274(7) 0.0079(4) -0.0033(4) -0.0075(3)
C29' 0.0213(8) 0.0241(9) 0.0168(8) -0.0028(7) -0.0003(6) -0.0051(7)
C30' 0.0235(19) 0.029(2) 0.023(2) 0.0068(18) -0.0008(19) -0.0044(18)
C31' 0.024(2) 0.027(2) 0.0240(19) 0.0048(18) -0.002(2) -0.006(2)
C32' 0.0214(18) 0.028(3) 0.022(2) 0.000(2) -0.0038(18) -0.007(2)
S2' 0.0169(11) 0.0285(13) 0.0218(8) 0.0046(9) -0.0062(8) -0.0023(8)
N7 0.0319(9) 0.0222(9) 0.0263(9) 0.0084(7) -0.0126(7) -0.0119(7)
N8 0.0220(7) 0.0219(8) 0.0169(7) 0.0034(6) -0.0043(6) -0.0065(6)
N9 0.0198(7) 0.0222(8) 0.0150(7) 0.0040(6) -0.0030(6) -0.0062(6)
C33 0.0194(8) 0.0206(9) 0.0180(9) 0.0031(7) -0.0015(7) -0.0046(7)
C34 0.0201(8) 0.0205(9) 0.0171(9) 0.0026(7) -0.0039(7) -0.0037(7)
C35 0.0241(9) 0.0227(10) 0.0233(10) 0.0064(8) -0.0088(8) -0.0067(8)
C36 0.0305(10) 0.0284(11) 0.0227(10) 0.0094(8) -0.0079(8) -0.0102(8)
C37 0.0178(8) 0.0202(9) 0.0132(8) 0.0002(7) -0.0006(6) -0.0026(7)
C38 0.0198(8) 0.0167(9) 0.0191(9) 0.0025(7) -0.0054(7) -0.0022(7)
C39 0.0226(9) 0.0196(10) 0.0234(10) 0.0079(8) -0.0075(7) -0.0061(7)
C40 0.0305(10) 0.0238(10) 0.0192(9) -0.0011(8) -0.0089(8) -0.0012(8)
C41 0.0275(10) 0.0226(10) 0.0315(11) 0.0012(8) -0.0130(8) -0.0045(8)
C42 0.0248(10) 0.0285(11) 0.0306(11) 0.0055(9) -0.0071(8) -0.0091(8)
C43 0.0234(9) 0.0254(10) 0.0181(9) 0.0034(8) -0.0037(7) -0.0058(8)
C44 0.0181(8) 0.0210(9) 0.0134(8) 0.0015(7) 0.0001(6) -0.0040(7)
C45 0.0191(8) 0.0235(9) 0.0143(8) 0.0029(7) -0.0011(6) -0.0055(7)
C46 0.033(3) 0.030(2) 0.025(3) 0.0054(19) -0.0031(18) -0.0127(18)
C47 0.0224(14) 0.029(2) 0.0188(17) 0.0051(14) -0.0060(13) -0.0102(14)
C48 0.028(2) 0.0213(15) 0.018(2) 0.0046(13) -0.0103(12) -0.0024(13)
S3 0.0278(5) 0.0168(4) 0.0202(4) 0.0037(3) -0.0085(3) -0.0065(3)
C45' 0.0191(8) 0.0235(9) 0.0143(8) 0.0029(7) -0.0011(6) -0.0055(7)
C46' 0.028(4) 0.027(4) 0.025(4) -0.001(4) -0.001(3) -0.009(3)
C47' 0.028(4) 0.021(4) 0.024(4) 0.002(4) -0.001(4) -0.009(3)
C48' 0.030(5) 0.023(4) 0.018(4) 0.003(4) -0.004(4) -0.002(4)
S3' 0.027(2) 0.029(2) 0.0203(18) 0.0073(15) -0.0098(13) -0.0057(15)
N10 0.0242(8) 0.0228(9) 0.0318(9) 0.0027(7) -0.0094(7) -0.0081(7)
N11 0.0202(7) 0.0197(8) 0.0163(7) 0.0037(6) -0.0027(6) -0.0047(6)
N12 0.0212(7) 0.0221(8) 0.0178(8) 0.0054(6) -0.0046(6) -0.0069(6)
C49 0.0225(9) 0.0210(9) 0.0143(8) 0.0036(7) -0.0025(7) -0.0073(7)
C50 0.0204(9) 0.0210(10) 0.0138(8) 0.0023(7) -0.0013(7) -0.0055(7)
C51 0.0217(9) 0.0209(10) 0.0295(10) -0.0036(8) -0.0049(8) -0.0027(8)
C52 0.0397(12) 0.0243(11) 0.0410(13) 0.0078(10) -0.0145(10) -0.0004(9)
C53 0.0194(8) 0.0204(9) 0.0114(8) 0.0033(7) -0.0012(6) -0.0046(7)
C54 0.0211(9) 0.0154(9) 0.0200(9) 0.0042(7) -0.0043(7) -0.0042(7)
C55 0.0239(9) 0.0223(10) 0.0188(9) 0.0062(7) -0.0044(7) -0.0077(7)
C56 0.0324(10) 0.0268(11) 0.0236(10) 0.0078(8) -0.0129(8) -0.0112(8)
C57 0.0239(9) 0.0286(11) 0.0367(12) 0.0070(9) -0.0129(8) -0.0113(8)
C58 0.0222(9) 0.0333(12) 0.0343(12) 0.0009(9) -0.0003(8) -0.0103(8)
C59 0.0261(10) 0.0300(11) 0.0225(10) -0.0008(8) -0.0032(8) -0.0103(8)
C60 0.0207(9) 0.0211(10) 0.0130(8) 0.0055(7) -0.0022(6) -0.0051(7)
C61 0.0214(8) 0.0223(8) 0.0190(8) 0.0058(7) -0.0010(6) -0.0038(7)
C62 0.0238(17) 0.0248(19) 0.027(2) -0.0010(18) -0.0027(19) -0.0023(16)
C63 0.026(2) 0.0223(16) 0.0300(18) -0.0001(15) -0.003(2) -0.0048(18)
C64 0.0234(16) 0.020(2) 0.022(2) 0.005(2) -0.0022(16) -0.001(2)
S4 0.0171(7) 0.0265(7) 0.0220(6) 0.0013(5) -0.0053(6) -0.0038(5)
C61' 0.0214(8) 0.0223(8) 0.0190(8) 0.0058(7) -0.0010(6) -0.0038(7)
C62' 0.024(2) 0.027(2) 0.022(2) 0.0001(17) -0.002(2) -0.003(2)
C63' 0.0232(15) 0.027(2) 0.0223(18) 0.003(2) -0.0052(14) -0.003(2)
C64' 0.024(2) 0.0245(18) 0.0279(19) 0.0019(16) -0.005(2) 0.003(2)
S4' 0.0261(6) 0.0188(8) 0.0336(11) -0.0045(7) -0.0030(8) -0.0016(5)

loop_
_atom_type_symbol
_atom_type_description
_atom_type_scat_dispersion_real
_atom_type_scat_dispersion_imag
_atom_type_scat_source
C C 0.0181 0.0091 'International Tables Vol C Tables 4.2.6.8 and 6.1.1.4'
H H 0.0000 0.0000 'International Tables Vol C Tables 4.2.6.8 and 6.1.1.4'
N N 0.0311 0.0180 'International Tables Vol C Tables 4.2.6.8 and 6.1.1.4'
S S 0.3331 0.5567 'International Tables Vol C Tables 4.2.6.8 and 6.1.1.4'

loop_
_geom_angle_atom_site_label_1
_geom_angle_atom_site_label_2
_geom_angle_atom_site_label_3
_geom_angle
_geom_angle_site_symmetry_1
_geom_angle_site_symmetry_3
_geom_angle_publ_flag
C1 N1 H1A 120.0 . . ?
C1 N1 H1B 120.0 . . ?
H1A N1 H1B 120.0 . . ?
C1 N2 C12 116.78(16) . . ?
C12 N3 C5 116.15(17) . . ?
N2 C1 N1 115.87(17) . . ?
N2 C1 C2 122.17(18) . . ?
N1 C1 C2 121.93(18) . . ?
C5 C2 C1 115.07(18) . . ?
C5 C2 C3 124.77(16) . . ?
C1 C2 C3 119.99(17) . . ?
C2 C3 C4 113.73(16) . . ?
C2 C3 H3B 108.8 . . ?
C4 C3 H3B 108.8 . . ?
C2 C3 H3C 108.8 . . ?
C4 C3 H3C 108.8 . . ?
H3B C3 H3C 107.7 . . ?
C3 C4 H4A 109.5 . . ?
C3 C4 H4B 109.5 . . ?
H4A C4 H4B 109.5 . . ?
C3 C4 H4C 109.5 . . ?
H4A C4 H4C 109.5 . . ?
H4B C4 H4C 109.5 . . ?
N3 C5 C2 123.37(17) . . ?
N3 C5 C6 113.77(17) . . ?
C2 C5 C6 122.73(17) . . ?
C11 C6 C7 118.23(17) . . ?
C11 C6 C5 123.61(17) . . ?
C7 C6 C5 118.16(16) . . ?
C8 C7 C6 121.03(18) . . ?
C8 C7 H7A 119.5 . . ?
C6 C7 H7A 119.5 . . ?
C7 C8 C9 120.14(19) . . ?
C7 C8 H8A 119.9 . . ?
C9 C8 H8A 119.9 . . ?
C10 C9 C8 120.01(18) . . ?
C10 C9 H9A 120.0 . . ?
C8 C9 H9A 120.0 . . ?
C9 C10 C11 120.46(18) . . ?
C9 C10 H10A 119.8 . . ?
C11 C10 H10A 119.8 . . ?
C10 C11 C6 120.11(18) . . ?
C10 C11 H11A 119.9 . . ?
C6 C11 H11A 119.9 . . ?
N3 C12 N2 126.21(18) . . ?
N3 C12 C13 116.55(17) . . ?
N2 C12 C13 117.24(16) . . ?
C14 C13 C12 130.1(4) . . ?
C14 C13 S1 110.2(4) . . ?
C12 C13 S1 119.76(14) . . ?
C13 C14 C15 115.3(5) . . ?
C13 C14 H14A 122.3 . . ?
C15 C14 H14A 122.3 . . ?
C16 C15 C14 110.4(5) . . ?
C16 C15 H15A 124.8 . . ?
C14 C15 H15A 124.8 . . ?
C15 C16 S1 112.4(4) . . ?
C15 C16 H16A 123.8 . . ?
S1 C16 H16A 123.8 . . ?
C13 S1 C16 91.7(2) . . ?
C15' C14' H14B 122.6 . . ?
C16' C15' C14' 106(3) . . ?
C16' C15' H15B 127.2 . . ?
C14' C15' H15B 127.2 . . ?
C15' C16' S1' 117(2) . . ?
C15' C16' H16C 121.5 . . ?
S1' C16' H16C 121.5 . . ?
C17 N4 H4D 120.0 . . ?
C17 N4 H4E 120.0 . . ?
H4D N4 H4E 120.0 . . ?
C28 N5 C21 115.64(16) . . ?
C17 N6 C28 116.53(16) . . ?
N6 C17 N4 116.53(17) . . ?
N6 C17 C18 121.90(18) . . ?
N4 C17 C18 121.57(18) . . ?
C21 C18 C17 115.88(17) . . ?
C21 C18 C19 124.0(3) . . ?
C17 C18 C19 120.1(3) . . ?
C18 C19 C20 111.5(4) . . ?
C18 C19 H19A 109.3 . . ?
C20 C19 H19A 109.3 . . ?
C18 C19 H19B 109.3 . . ?
C20 C19 H19B 109.3 . . ?
H19A C19 H19B 108.0 . . ?
C19 C20 H20A 109.5 . . ?
C19 C20 H20B 109.5 . . ?
H20A C20 H20B 109.5 . . ?
C19 C20 H20C 109.5 . . ?
H20A C20 H20C 109.5 . . ?
H20B C20 H20C 109.5 . . ?
C20' C19' H19C 108.6 . . ?
C20' C19' H19D 108.6 . . ?
H19C C19' H19D 107.6 . . ?
C19' C20' H20D 109.5 . . ?
C19' C20' H20E 109.5 . . ?
H20D C20' H20E 109.5 . . ?
C19' C20' H20F 109.5 . . ?
H20D C20' H20F 109.5 . . ?
H20E C20' H20F 109.5 . . ?
N5 C21 C18 123.16(17) . . ?
N5 C21 C22 114.84(16) . . ?
C18 C21 C22 122.00(17) . . ?
C27 C22 C23 118.93(17) . . ?
C27 C22 C21 119.70(17) . . ?
C23 C22 C21 121.36(17) . . ?
C24 C23 C22 120.44(19) . . ?
C24 C23 H23A 119.8 . . ?
C22 C23 H23A 119.8 . . ?
C25 C24 C23 120.0(2) . . ?
C25 C24 H24A 120.0 . . ?
C23 C24 H24A 120.0 . . ?
C24 C25 C26 120.08(18) . . ?
C24 C25 H25A 120.0 . . ?
C26 C25 H25A 120.0 . . ?
C25 C26 C27 120.12(19) . . ?
C25 C26 H26A 119.9 . . ?
C27 C26 H26A 119.9 . . ?
C26 C27 C22 120.46(19) . . ?
C26 C27 H27A 119.8 . . ?
C22 C27 H27A 119.8 . . ?
N5 C28 N6 126.86(18) . . ?
N5 C28 C29 117.03(17) . . ?
N6 C28 C29 116.10(16) . . ?
C30 C29 C28 125.4(5) . . ?
C30 C29 S2 112.3(5) . . ?
C28 C29 S2 122.22(15) . . ?
C29 C30 C31 112.0(8) . . ?
C29 C30 H30A 124.0 . . ?
C31 C30 H30A 124.0 . . ?
C32 C31 C30 111.0(7) . . ?
C32 C31 H31A 124.5 . . ?
C30 C31 H31A 124.5 . . ?
C31 C32 S2 112.1(6) . . ?
C31 C32 H32A 123.9 . . ?
S2 C32 H32A 123.9 . . ?
C29 S2 C32 92.5(3) . . ?
C31' C30' H30B 123.6 . . ?
C32' C31' C30' 109.4(12) . . ?
C32' C31' H31B 125.3 . . ?
C30' C31' H31B 125.3 . . ?
C31' C32' S2' 113.4(10) . . ?
C31' C32' H32B 123.3 . . ?
S2' C32' H32B 123.3 . . ?
C33 N7 H7B 120.0 . . ?
C33 N7 H7C 120.0 . . ?
H7B N7 H7C 120.0 . . ?
C44 N8 C33 116.65(16) . . ?
C44 N9 C37 115.93(16) . . ?
N8 C33 N7 115.90(17) . . ?
N8 C33 C34 121.97(18) . . ?
N7 C33 C34 122.10(17) . . ?
C37 C34 C33 115.42(16) . . ?
C37 C34 C35 124.85(17) . . ?
C33 C34 C35 119.71(17) . . ?
C34 C35 C36 112.92(16) . . ?
C34 C35 H35A 109.0 . . ?
C36 C35 H35A 109.0 . . ?
C34 C35 H35B 109.0 . . ?
C36 C35 H35B 109.0 . . ?
H35A C35 H35B 107.8 . . ?
C35 C36 H36A 109.5 . . ?
C35 C36 H36B 109.5 . . ?
H36A C36 H36B 109.5 . . ?
C35 C36 H36C 109.5 . . ?
H36A C36 H36C 109.5 . . ?
H36B C36 H36C 109.5 . . ?
N9 C37 C34 123.07(17) . . ?
N9 C37 C38 113.68(16) . . ?
C34 C37 C38 123.15(16) . . ?
C43 C38 C39 118.00(18) . . ?
C43 C38 C37 118.48(17) . . ?
C39 C38 C37 123.52(17) . . ?
C40 C39 C38 119.37(18) . . ?
C40 C39 H39A 120.3 . . ?
C38 C39 H39A 120.3 . . ?
C41 C40 C39 121.52(19) . . ?
C41 C40 H40A 119.2 . . ?
C39 C40 H40A 119.2 . . ?
C40 C41 C42 119.70(19) . . ?
C40 C41 H41A 120.2 . . ?
C42 C41 H41A 120.2 . . ?
C41 C42 C43 120.13(19) . . ?
C41 C42 H42A 119.9 . . ?
C43 C42 H42A 119.9 . . ?
C42 C43 C38 121.25(18) . . ?
C42 C43 H43A 119.4 . . ?
C38 C43 H43A 119.4 . . ?
N9 C44 N8 126.78(16) . . ?
N9 C44 C45 116.80(17) . . ?
N8 C44 C45 116.42(17) . . ?
C46 C45 C44 128.5(5) . . ?
C46 C45 S3 111.9(5) . . ?
C44 C45 S3 119.62(15) . . ?
C45 C46 C47 112.8(7) . . ?
C45 C46 H46A 123.6 . . ?
C47 C46 H46A 123.6 . . ?
C48 C47 C46 111.5(6) . . ?
C48 C47 H47A 124.2 . . ?
C46 C47 H47A 124.2 . . ?
C47 C48 S3 112.3(5) . . ?
C47 C48 H48A 123.8 . . ?
S3 C48 H48A 123.8 . . ?
C45 S3 C48 91.4(2) . . ?
C47' C46' H46B 123.2 . . ?
C48' C47' C46' 110(2) . . ?
C48' C47' H47B 124.8 . . ?
C46' C47' H47B 124.8 . . ?
C47' C48' S3' 112.2(18) . . ?
C47' C48' H48B 123.9 . . ?
S3' C48' H48B 123.9 . . ?
C49 N10 H10B 120.0 . . ?
C49 N10 H10C 120.0 . . ?
H10B N10 H10C 120.0 . . ?
C60 N11 C53 115.81(17) . . ?
C60 N12 C49 116.28(16) . . ?
N12 C49 N10 116.62(17) . . ?
N12 C49 C50 121.88(18) . . ?
N10 C49 C50 121.50(17) . . ?
C53 C50 C49 116.10(17) . . ?
C53 C50 C51 123.98(17) . . ?
C49 C50 C51 119.74(17) . . ?
C50 C51 C52 110.85(17) . . ?
C50 C51 H51A 109.5 . . ?
C52 C51 H51A 109.5 . . ?
C50 C51 H51B 109.5 . . ?
C52 C51 H51B 109.5 . . ?
H51A C51 H51B 108.1 . . ?
C51 C52 H52A 109.5 . . ?
C51 C52 H52B 109.5 . . ?
H52A C52 H52B 109.5 . . ?
C51 C52 H52C 109.5 . . ?
H52A C52 H52C 109.5 . . ?
H52B C52 H52C 109.5 . . ?
N11 C53 C50 122.84(17) . . ?
N11 C53 C54 115.43(16) . . ?
C50 C53 C54 121.72(16) . . ?
C55 C54 C59 119.15(18) . . ?
C55 C54 C53 119.83(17) . . ?
C59 C54 C53 121.02(17) . . ?
C56 C55 C54 120.29(18) . . ?
C56 C55 H55A 119.9 . . ?
C54 C55 H55A 119.9 . . ?
C57 C56 C55 120.16(19) . . ?
C57 C56 H56A 119.9 . . ?
C55 C56 H56A 119.9 . . ?
C58 C57 C56 119.98(19) . . ?
C58 C57 H57A 120.0 . . ?
C56 C57 H57A 120.0 . . ?
C57 C58 C59 120.32(19) . . ?
C57 C58 H58A 119.8 . . ?
C59 C58 H58A 119.8 . . ?
C58 C59 C54 120.10(19) . . ?
C58 C59 H59A 120.0 . . ?
C54 C59 H59A 120.0 . . ?
N11 C60 N12 127.02(17) . . ?
N11 C60 C61 116.99(17) . . ?
N12 C60 C61 115.99(17) . . ?
C62 C61 C60 124.6(6) . . ?
C62 C61 S4 111.5(6) . . ?
C60 C61 S4 123.79(17) . . ?
C61 C62 C63 111.5(10) . . ?
C61 C62 H62A 124.3 . . ?
C63 C62 H62A 124.3 . . ?
C64 C63 C62 111.6(11) . . ?
C64 C63 H63A 124.2 . . ?
C62 C63 H63A 124.2 . . ?
C63 C64 S4 112.2(8) . . ?
C63 C64 H64A 123.9 . . ?
S4 C64 H64A 123.9 . . ?
C61 S4 C64 92.9(4) . . ?
C63' C62' H62B 124.3 . . ?
C64' C63' C62' 111.1(10) . . ?
C64' C63' H63B 124.5 . . ?
C62' C63' H63B 124.5 . . ?
C63' C64' S4' 112.0(8) . . ?
C63' C64' H64B 124.0 . . ?
S4' C64' H64B 124.0 . . ?

loop_
_geom_bond_atom_site_label_1
_geom_bond_atom_site_label_2
_geom_bond_distance
_geom_bond_site_symmetry_2
_geom_bond_publ_flag
N1 C1 1.347(3) . ?
N1 H1A 0.8800 . ?
N1 H1B 0.8800 . ?
N2 C1 1.343(3) . ?
N2 C12 1.344(3) . ?
N3 C12 1.334(2) . ?
N3 C5 1.357(3) . ?
C1 C2 1.423(3) . ?
C2 C5 1.385(3) . ?
C2 C3 1.512(3) . ?
C3 C4 1.537(3) . ?
C3 H3B 0.9900 . ?
C3 H3C 0.9900 . ?
C4 H4A 0.9800 . ?
C4 H4B 0.9800 . ?
C4 H4C 0.9800 . ?
C5 C6 1.491(2) . ?
C6 C11 1.393(3) . ?
C6 C7 1.409(3) . ?
C7 C8 1.368(3) . ?
C7 H7A 0.9500 . ?
C8 C9 1.380(3) . ?
C8 H8A 0.9500 . ?
C9 C10 1.379(3) . ?
C9 H9A 0.9500 . ?
C10 C11 1.390(3) . ?
C10 H10A 0.9500 . ?
C11 H11A 0.9500 . ?
C12 C13 1.466(3) . ?
C13 C14 1.366(7) . ?
C13 S1 1.714(2) . ?
C14 C15 1.407(11) . ?
C14 H14A 0.9500 . ?
C15 C16 1.371(5) . ?
C15 H15A 0.9500 . ?
C16 S1 1.726(3) . ?
C16 H16A 0.9500 . ?
C14' C15' 1.46(3) . ?
C14' H14B 0.9500 . ?
C15' C16' 1.28(3) . ?
C15' H15B 0.9500 . ?
C16' S1' 1.74(3) . ?
C16' H16C 0.9500 . ?
N4 C17 1.346(3) . ?
N4 H4D 0.8800 . ?
N4 H4E 0.8800 . ?
N5 C28 1.337(2) . ?
N5 C21 1.360(3) . ?
N6 C17 1.342(3) . ?
N6 C28 1.343(3) . ?
C17 C18 1.422(3) . ?
C18 C21 1.379(3) . ?
C18 C19 1.511(5) . ?
C19 C20 1.527(5) . ?
C19 H19A 0.9900 . ?
C19 H19B 0.9900 . ?
C20 H20A 0.9800 . ?
C20 H20B 0.9800 . ?
C20 H20C 0.9800 . ?
C19' C20' 1.522(8) . ?
C19' H19C 0.9900 . ?
C19' H19D 0.9900 . ?
C20' H20D 0.9800 . ?
C20' H20E 0.9800 . ?
C20' H20F 0.9800 . ?
C21 C22 1.499(2) . ?
C22 C27 1.391(3) . ?
C22 C23 1.397(3) . ?
C23 C24 1.390(3) . ?
C23 H23A 0.9500 . ?
C24 C25 1.381(3) . ?
C24 H24A 0.9500 . ?
C25 C26 1.386(3) . ?
C25 H25A 0.9500 . ?
C26 C27 1.386(3) . ?
C26 H26A 0.9500 . ?
C27 H27A 0.9500 . ?
C28 C29 1.469(3) . ?
C29 C30 1.387(9) . ?
C29 S2 1.672(2) . ?
C30 C31 1.444(12) . ?
C30 H30A 0.9500 . ?
C31 C32 1.365(6) . ?
C31 H31A 0.9500 . ?
C32 S2 1.725(5) . ?
C32 H32A 0.9500 . ?
C30' C31' 1.435(9) . ?
C30' H30B 0.9500 . ?
C31' C32' 1.347(8) . ?
C31' H31B 0.9500 . ?
C32' S2' 1.710(8) . ?
C32' H32B 0.9500 . ?
N7 C33 1.349(3) . ?
N7 H7B 0.8800 . ?
N7 H7C 0.8800 . ?
N8 C44 1.339(3) . ?
N8 C33 1.344(2) . ?
N9 C44 1.330(3) . ?
N9 C37 1.362(2) . ?
C33 C34 1.424(3) . ?
C34 C37 1.383(3) . ?
C34 C35 1.514(2) . ?
C35 C36 1.538(3) . ?
C35 H35A 0.9900 . ?
C35 H35B 0.9900 . ?
C36 H36A 0.9800 . ?
C36 H36B 0.9800 . ?
C36 H36C 0.9800 . ?
C37 C38 1.494(3) . ?
C38 C43 1.397(3) . ?
C38 C39 1.416(3) . ?
C39 C40 1.383(3) . ?
C39 H39A 0.9500 . ?
C40 C41 1.374(3) . ?
C40 H40A 0.9500 . ?
C41 C42 1.377(3) . ?
C41 H41A 0.9500 . ?
C42 C43 1.381(3) . ?
C42 H42A 0.9500 . ?
C43 H43A 0.9500 . ?
C44 C45 1.473(2) . ?
C45 C46 1.366(8) . ?
C45 S3 1.702(2) . ?
C46 C47 1.427(11) . ?
C46 H46A 0.9500 . ?
C47 C48 1.355(6) . ?
C47 H47A 0.9500 . ?
C48 S3 1.727(4) . ?
C48 H48A 0.9500 . ?
C46' C47' 1.419(17) . ?
C46' H46B 0.9500 . ?
C47' C48' 1.348(18) . ?
C47' H47B 0.9500 . ?
C48' S3' 1.730(16) . ?
C48' H48B 0.9500 . ?
N10 C49 1.346(3) . ?
N10 H10B 0.8800 . ?
N10 H10C 0.8800 . ?
N11 C60 1.333(2) . ?
N11 C53 1.362(2) . ?
N12 C60 1.341(3) . ?
N12 C49 1.346(2) . ?
C49 C50 1.420(3) . ?
C50 C53 1.377(3) . ?
C50 C51 1.507(3) . ?
C51 C52 1.529(3) . ?
C51 H51A 0.9900 . ?
C51 H51B 0.9900 . ?
C52 H52A 0.9800 . ?
C52 H52B 0.9800 . ?
C52 H52C 0.9800 . ?
C53 C54 1.492(3) . ?
C54 C55 1.393(3) . ?
C54 C59 1.399(3) . ?
C55 C56 1.392(3) . ?
C55 H55A 0.9500 . ?
C56 C57 1.385(3) . ?
C56 H56A 0.9500 . ?
C57 C58 1.383(3) . ?
C57 H57A 0.9500 . ?
C58 C59 1.391(3) . ?
C58 H58A 0.9500 . ?
C59 H59A 0.9500 . ?
C60 C61 1.469(3) . ?
C61 C62 1.413(12) . ?
C61 S4 1.666(3) . ?
C62 C63 1.444(14) . ?
C62 H62A 0.9500 . ?
C63 C64 1.348(10) . ?
C63 H63A 0.9500 . ?
C64 S4 1.731(6) . ?
C64 H64A 0.9500 . ?
C62' C63' 1.430(8) . ?
C62' H62B 0.9500 . ?
C63' C64' 1.368(8) . ?
C63' H63B 0.9500 . ?
C64' S4' 1.715(6) . ?
C64' H64B 0.9500 . ?

loop_
_geom_torsion_atom_site_label_1
_geom_torsion_atom_site_label_2
_geom_torsion_atom_site_label_3
_geom_torsion_atom_site_label_4
_geom_torsion
_geom_torsion_site_symmetry_1
_geom_torsion_site_symmetry_2
_geom_torsion_site_symmetry_3
_geom_torsion_site_symmetry_4
_geom_torsion_publ_flag
C12 N2 C1 N1 -175.09(16) . . . . ?
C12 N2 C1 C2 2.8(3) . . . . ?
N2 C1 C2 C5 -5.5(3) . . . . ?
N1 C1 C2 C5 172.33(17) . . . . ?
N2 C1 C2 C3 178.96(17) . . . . ?
N1 C1 C2 C3 -3.2(3) . . . . ?
C5 C2 C3 C4 106.5(2) . . . . ?
C1 C2 C3 C4 -78.4(2) . . . . ?
C12 N3 C5 C2 0.3(3) . . . . ?
C12 N3 C5 C6 176.16(16) . . . . ?
C1 C2 C5 N3 3.9(3) . . . . ?
C3 C2 C5 N3 179.17(17) . . . . ?
C1 C2 C5 C6 -171.67(17) . . . . ?
C3 C2 C5 C6 3.6(3) . . . . ?
N3 C5 C6 C11 125.5(2) . . . . ?
C2 C5 C6 C11 -58.6(3) . . . . ?
N3 C5 C6 C7 -54.0(2) . . . . ?
C2 C5 C6 C7 122.0(2) . . . . ?
C11 C6 C7 C8 1.4(3) . . . . ?
C5 C6 C7 C8 -179.1(2) . . . . ?
C6 C7 C8 C9 -0.6(3) . . . . ?
C7 C8 C9 C10 -0.5(3) . . . . ?
C8 C9 C10 C11 0.8(3) . . . . ?
C9 C10 C11 C6 0.0(3) . . . . ?
C7 C6 C11 C10 -1.1(3) . . . . ?
C5 C6 C11 C10 179.45(19) . . . . ?
C5 N3 C12 N2 -3.5(3) . . . . ?
C5 N3 C12 C13 176.74(16) . . . . ?
C1 N2 C12 N3 1.9(3) . . . . ?
C1 N2 C12 C13 -178.30(16) . . . . ?
N3 C12 C13 C14 179.0(5) . . . . ?
N2 C12 C13 C14 -0.8(6) . . . . ?
N3 C12 C13 S1 -2.7(2) . . . . ?
N2 C12 C13 S1 177.44(14) . . . . ?
C12 C13 C14 C15 177.3(4) . . . . ?
S1 C13 C14 C15 -1.1(8) . . . . ?
C13 C14 C15 C16 0.7(9) . . . . ?
C14 C15 C16 S1 0.0(7) . . . . ?
C14 C13 S1 C16 0.9(5) . . . . ?
C12 C13 S1 C16 -177.7(2) . . . . ?
C15 C16 S1 C13 -0.6(4) . . . . ?
C14' C15' C16' S1' -2(3) . . . . ?
C28 N6 C17 N4 -178.39(17) . . . . ?
C28 N6 C17 C18 1.7(3) . . . . ?
N6 C17 C18 C21 -1.4(3) . . . . ?
N4 C17 C18 C21 178.73(18) . . . . ?
N6 C17 C18 C19 176.7(5) . . . . ?
N4 C17 C18 C19 -3.2(5) . . . . ?
C21 C18 C19 C20 -104.6(5) . . . . ?
C17 C18 C19 C20 77.5(5) . . . . ?
C28 N5 C21 C18 0.6(3) . . . . ?
C28 N5 C21 C22 -179.74(16) . . . . ?
C17 C18 C21 N5 0.2(3) . . . . ?
C19 C18 C21 N5 -177.8(5) . . . . ?
C17 C18 C21 C22 -179.48(17) . . . . ?
C19 C18 C21 C22 2.6(5) . . . . ?
N5 C21 C22 C27 -69.3(2) . . . . ?
C18 C21 C22 C27 110.3(2) . . . . ?
N5 C21 C22 C23 109.5(2) . . . . ?
C18 C21 C22 C23 -70.9(3) . . . . ?
C27 C22 C23 C24 0.2(3) . . . . ?
C21 C22 C23 C24 -178.6(2) . . . . ?
C22 C23 C24 C25 -0.8(3) . . . . ?
C23 C24 C25 C26 0.6(3) . . . . ?
C24 C25 C26 C27 0.2(3) . . . . ?
C25 C26 C27 C22 -0.8(3) . . . . ?
C23 C22 C27 C26 0.6(3) . . . . ?
C21 C22 C27 C26 179.42(19) . . . . ?
C21 N5 C28 N6 -0.2(3) . . . . ?
C21 N5 C28 C29 179.23(16) . . . . ?
C17 N6 C28 N5 -0.9(3) . . . . ?
C17 N6 C28 C29 179.63(16) . . . . ?
N5 C28 C29 C30 -167.5(6) . . . . ?
N6 C28 C29 C30 12.0(6) . . . . ?
N5 C28 C29 S2 11.1(2) . . . . ?
N6 C28 C29 S2 -169.33(15) . . . . ?
C28 C29 C30 C31 178.4(6) . . . . ?
S2 C29 C30 C31 -0.4(10) . . . . ?
C29 C30 C31 C32 -1.0(12) . . . . ?
C30 C31 C32 S2 1.9(9) . . . . ?
C30 C29 S2 C32 1.3(6) . . . . ?
C28 C29 S2 C32 -177.6(3) . . . . ?
C31 C32 S2 C29 -1.9(5) . . . . ?
C30' C31' C32' S2' -4.1(14) . . . . ?
C44 N8 C33 N7 -176.55(16) . . . . ?
C44 N8 C33 C34 1.5(3) . . . . ?
N8 C33 C34 C37 -3.7(3) . . . . ?
N7 C33 C34 C37 174.24(17) . . . . ?
N8 C33 C34 C35 177.89(17) . . . . ?
N7 C33 C34 C35 -4.2(3) . . . . ?
C37 C34 C35 C36 103.0(2) . . . . ?
C33 C34 C35 C36 -78.8(2) . . . . ?
C44 N9 C37 C34 1.4(3) . . . . ?
C44 N9 C37 C38 177.83(15) . . . . ?
C33 C34 C37 N9 2.2(3) . . . . ?
C35 C34 C37 N9 -179.52(17) . . . . ?
C33 C34 C37 C38 -173.91(16) . . . . ?
C35 C34 C37 C38 4.4(3) . . . . ?
N9 C37 C38 C43 -47.2(2) . . . . ?
C34 C37 C38 C43 129.2(2) . . . . ?
N9 C37 C38 C39 132.09(18) . . . . ?
C34 C37 C38 C39 -51.5(3) . . . . ?
C43 C38 C39 C40 -2.2(3) . . . . ?
C37 C38 C39 C40 178.48(17) . . . . ?
C38 C39 C40 C41 1.7(3) . . . . ?
C39 C40 C41 C42 -0.5(3) . . . . ?
C40 C41 C42 C43 -0.2(3) . . . . ?
C41 C42 C43 C38 -0.4(3) . . . . ?
C39 C38 C43 C42 1.6(3) . . . . ?
C37 C38 C43 C42 -179.08(18) . . . . ?
C37 N9 C44 N8 -4.1(3) . . . . ?
C37 N9 C44 C45 175.67(15) . . . . ?
C33 N8 C44 N9 2.7(3) . . . . ?
C33 N8 C44 C45 -177.11(16) . . . . ?
N9 C44 C45 C46 178.7(7) . . . . ?
N8 C44 C45 C46 -1.5(7) . . . . ?
N9 C44 C45 S3 -3.0(2) . . . . ?
N8 C44 C45 S3 176.82(14) . . . . ?
C44 C45 C46 C47 176.6(5) . . . . ?
S3 C45 C46 C47 -1.8(10) . . . . ?
C45 C46 C47 C48 1.9(12) . . . . ?
C46 C47 C48 S3 -1.1(10) . . . . ?
C46 C45 S3 C48 1.0(6) . . . . ?
C44 C45 S3 C48 -177.6(3) . . . . ?
C47 C48 S3 C45 0.1(6) . . . . ?
C46' C47' C48' S3' 3(4) . . . . ?
C60 N12 C49 N10 -178.62(16) . . . . ?
C60 N12 C49 C50 0.6(3) . . . . ?
N12 C49 C50 C53 1.7(3) . . . . ?
N10 C49 C50 C53 -179.04(17) . . . . ?
N12 C49 C50 C51 -173.61(17) . . . . ?
N10 C49 C50 C51 5.6(3) . . . . ?
C53 C50 C51 C52 -98.0(2) . . . . ?
C49 C50 C51 C52 76.9(2) . . . . ?
C60 N11 C53 C50 0.9(2) . . . . ?
C60 N11 C53 C54 179.78(15) . . . . ?
C49 C50 C53 N11 -2.5(3) . . . . ?
C51 C50 C53 N11 172.57(17) . . . . ?
C49 C50 C53 C54 178.66(16) . . . . ?
C51 C50 C53 C54 -6.2(3) . . . . ?
N11 C53 C54 C55 -65.2(2) . . . . ?
C50 C53 C54 C55 113.7(2) . . . . ?
N11 C53 C54 C59 115.4(2) . . . . ?
C50 C53 C54 C59 -65.7(2) . . . . ?
C59 C54 C55 C56 0.9(3) . . . . ?
C53 C54 C55 C56 -178.47(17) . . . . ?
C54 C55 C56 C57 -0.3(3) . . . . ?
C55 C56 C57 C58 -0.6(3) . . . . ?
C56 C57 C58 C59 0.9(3) . . . . ?
C57 C58 C59 C54 -0.2(3) . . . . ?
C55 C54 C59 C58 -0.7(3) . . . . ?
C53 C54 C59 C58 178.74(18) . . . . ?
C53 N11 C60 N12 1.9(3) . . . . ?
C53 N11 C60 C61 -177.72(15) . . . . ?
C49 N12 C60 N11 -2.6(3) . . . . ?
C49 N12 C60 C61 176.97(15) . . . . ?
N11 C60 C61 C62 1.9(6) . . . . ?
N12 C60 C61 C62 -177.8(6) . . . . ?
N11 C60 C61 S4 -173.61(19) . . . . ?
N12 C60 C61 S4 6.8(3) . . . . ?
C60 C61 C62 C63 179.4(7) . . . . ?
S4 C61 C62 C63 -4.6(11) . . . . ?
C61 C62 C63 C64 6.9(14) . . . . ?
C62 C63 C64 S4 -6.0(13) . . . . ?
C62 C61 S4 C64 1.1(6) . . . . ?
C60 C61 S4 C64 177.1(4) . . . . ?
C63 C64 S4 C61 3.0(8) . . . . ?
C62' C63' C64' S4' 3.9(13) . . . . ?
